data_4071337
loop_
_publ_author_name
'Doherty, Simon'
'Knight, Julian G.'
'Smyth, Catherine H.'
'Harrington, Ross W.'
'Clegg, William'

_publ_section_title
;
 Biaryl-Like CATPHOS Diphosphines via Double Diels--Alder Cycloaddition
 between 1,4-Bis(diphenylphosphinoyl)buta-1,3-diyne and Anthracenes:
 Efficient Ligands for the Palladium-Catalyzed Amination of Aromatic
 Bromides and \a-Arylation of Ketones
;
_journal_issue 8
_journal_name_full Organometallics
_journal_page_first 1679
_journal_paper_doi 10.1021/om800118t
_journal_volume 27
_journal_year 2008
_chemical_formula_moiety 'C42 H30 P2, C H Cl3'
_chemical_formula_sum 'C58 H42 Cl6 P2'
_chemical_formula_weight 1013.56
_chemical_name_systematic
;
 ?
;
_space_group_IT_number 60
_symmetry_cell_setting orthorhombic
_symmetry_space_group_name_Hall '-P 2n 2ab'
_symmetry_space_group_name_H-M 'P b c n'
_atom_sites_solution_hydrogens geom
_atom_sites_solution_primary direct
_atom_sites_solution_secondary difmap
_audit_creation_method SHELXL-97
_cell_angle_alpha 90.00
_cell_angle_beta 90.00
_cell_angle_gamma 90.00
_cell_formula_units_Z 12
_cell_length_a 21.604(4)
_cell_length_b 31.370(6)
_cell_length_c 23.903(4)
_cell_measurement_reflns_used 7516
_cell_measurement_temperature 150(2)
_cell_measurement_theta_max 23.30
_cell_measurement_theta_min 2.17
_cell_volume 16199(5)
_computing_cell_refinement 'Bruker SAINT'
_computing_data_collection 'Bruker SMART'
_computing_data_reduction 'Bruker SAINT'
_computing_molecular_graphics 'Bruker SHELXTL'
_computing_publication_material 'Bruker SHELXTL and local programs'
_computing_structure_refinement 'Bruker SHELXTL'
_computing_structure_solution 'Bruker SHELXTL'
_diffrn_ambient_temperature 150(2)
_diffrn_measured_fraction_theta_full 0.994
_diffrn_measured_fraction_theta_max 0.994
_diffrn_measurement_device_type 'Bruker SMART 1K CCD diffractometer'
_diffrn_measurement_method 'thin-slice \w scans'
_diffrn_radiation_monochromator graphite
_diffrn_radiation_source 'sealed tube'
_diffrn_radiation_type MoK\a
_diffrn_radiation_wavelength 0.71073
_diffrn_reflns_av_R_equivalents 0.0594
_diffrn_reflns_av_sigmaI/netI 0.0392
_diffrn_reflns_limit_h_max 24
_diffrn_reflns_limit_h_min -24
_diffrn_reflns_limit_k_max 34
_diffrn_reflns_limit_k_min -34
_diffrn_reflns_limit_l_max 26
_diffrn_reflns_limit_l_min -26
_diffrn_reflns_number 96344
_diffrn_reflns_theta_full 23.37
_diffrn_reflns_theta_max 23.37
_diffrn_reflns_theta_min 1.14
_diffrn_standards_number 0
_exptl_absorpt_coefficient_mu 0.413
_exptl_absorpt_correction_T_max 0.820
_exptl_absorpt_correction_T_min 0.805
_exptl_absorpt_correction_type multi-scan
_exptl_absorpt_process_details SADABS
_exptl_crystal_colour colourless
_exptl_crystal_density_diffrn 1.247
_exptl_crystal_density_method 'not measured'
_exptl_crystal_description block
_exptl_crystal_F_000 6264
_exptl_crystal_size_max 0.55
_exptl_crystal_size_mid 0.50
_exptl_crystal_size_min 0.50
_refine_diff_density_max 0.371
_refine_diff_density_min -0.280
_refine_diff_density_rms 0.060
_refine_ls_extinction_method none
_refine_ls_goodness_of_fit_ref 1.083
_refine_ls_hydrogen_treatment constr
_refine_ls_matrix_type full
_refine_ls_number_parameters 786
_refine_ls_number_reflns 11728
_refine_ls_number_restraints 0
_refine_ls_restrained_S_all 1.083
_refine_ls_R_factor_all 0.0863
_refine_ls_R_factor_gt 0.0646
_refine_ls_shift/su_max 0.001
_refine_ls_shift/su_mean 0.000
_refine_ls_structure_factor_coef Fsqd
_refine_ls_weighting_details 'calc w=1/[\s^2^(Fo^2^)+(0.0978P)^2^+9.3579P] where P=(Fo^2^+2Fc^2^)/3'
_refine_ls_weighting_scheme calc
_refine_ls_wR_factor_gt 0.1745
_refine_ls_wR_factor_ref 0.1855
_reflns_number_gt 8565
_reflns_number_total 11728
_reflns_threshold_expression I>2\s(I)
_cod_data_source_file om800118t-file002.cif
_cod_data_source_block sd230
_cod_database_code 4071337

loop_
_symmetry_equiv_pos_as_xyz
'x, y, z'
'-x+1/2, -y+1/2, z+1/2'
'x+1/2, -y+1/2, -z'
'-x, y, -z+1/2'
'-x, -y, -z'
'x-1/2, y-1/2, -z-1/2'
'-x-1/2, y-1/2, z'
'x, -y, z-1/2'

loop_
_atom_site_label
_atom_site_type_symbol
_atom_site_fract_x
_atom_site_fract_y
_atom_site_fract_z
_atom_site_U_iso_or_equiv
_atom_site_adp_type
_atom_site_occupancy
_atom_site_symmetry_multiplicity
_atom_site_calc_flag
_atom_site_refinement_flags
P1 P 0.57343(4) 0.34178(3) 0.68504(3) 0.0346(2) Uani 1 1 d .
P2 P 0.57636(4) 0.61983(3) 0.79797(4) 0.0356(2) Uani 1 1 d .
P3 P 0.94657(4) 0.56395(3) 0.82111(4) 0.0374(2) Uani 1 1 d .
C1 C 0.47653(15) 0.39013(10) 0.62239(12) 0.0345(7) Uani 1 1 d .
H1A H 0.4925 0.3732 0.5900 0.041 Uiso 1 1 calc R
C2 C 0.51079(14) 0.38010(9) 0.67734(12) 0.0299(7) Uani 1 1 d .
C3 C 0.48853(14) 0.40263(9) 0.72127(12) 0.0311(7) Uani 1 1 d .
C4 C 0.43568(15) 0.43387(10) 0.70585(13) 0.0349(7) Uani 1 1 d .
H4A H 0.4203 0.4507 0.7386 0.042 Uiso 1 1 calc R
C5 C 0.48354(14) 0.43804(10) 0.61380(12) 0.0338(7) Uani 1 1 d .
C6 C 0.51055(16) 0.45853(11) 0.56881(13) 0.0400(8) Uani 1 1 d .
H6A H 0.5247 0.4427 0.5375 0.048 Uiso 1 1 calc R
C7 C 0.51668(17) 0.50240(11) 0.56998(14) 0.0461(9) Uani 1 1 d .
H7A H 0.5352 0.5166 0.5391 0.055 Uiso 1 1 calc R
C8 C 0.49633(16) 0.52598(11) 0.61534(14) 0.0444(9) Uani 1 1 d .
H8A H 0.5015 0.5561 0.6157 0.053 Uiso 1 1 calc R
C9 C 0.46821(15) 0.50553(11) 0.66042(14) 0.0400(8) Uani 1 1 d .
H9A H 0.4534 0.5215 0.6914 0.048 Uiso 1 1 calc R
C10 C 0.46228(14) 0.46173(10) 0.65934(13) 0.0334(7) Uani 1 1 d .
C11 C 0.38603(14) 0.40566(10) 0.67978(13) 0.0358(7) Uani 1 1 d .
C12 C 0.32540(15) 0.40156(11) 0.69707(16) 0.0471(9) Uani 1 1 d .
H12A H 0.3103 0.4176 0.7280 0.057 Uiso 1 1 calc R
C13 C 0.28656(17) 0.37347(12) 0.66833(18) 0.0550(10) Uani 1 1 d .
H13A H 0.2447 0.3705 0.6798 0.066 Uiso 1 1 calc R
C14 C 0.30798(17) 0.35010(11) 0.62363(17) 0.0533(10) Uani 1 1 d .
H14A H 0.2808 0.3312 0.6047 0.064 Uiso 1 1 calc R
C15 C 0.36983(17) 0.35400(11) 0.60576(15) 0.0457(9) Uani 1 1 d .
H15A H 0.3849 0.3378 0.5751 0.055 Uiso 1 1 calc R
C16 C 0.40806(15) 0.38205(10) 0.63399(13) 0.0349(7) Uani 1 1 d .
C17 C 0.63905(15) 0.36933(10) 0.65248(14) 0.0383(8) Uani 1 1 d .
C18 C 0.69437(19) 0.34754(14) 0.6478(2) 0.0751(14) Uani 1 1 d .
H18A H 0.6970 0.3190 0.6609 0.090 Uiso 1 1 calc R
C19 C 0.7457(2) 0.36643(16) 0.6244(3) 0.0949(18) Uani 1 1 d .
H19A H 0.7828 0.3505 0.6206 0.114 Uiso 1 1 calc R
C20 C 0.74379(19) 0.40810(15) 0.6065(2) 0.0724(13) Uani 1 1 d .
H20A H 0.7796 0.4212 0.5912 0.087 Uiso 1 1 calc R
C21 C 0.69005(18) 0.43007(13) 0.61101(16) 0.0561(10) Uani 1 1 d .
H21A H 0.6879 0.4587 0.5983 0.067 Uiso 1 1 calc R
C22 C 0.63808(16) 0.41085(11) 0.63413(14) 0.0427(8) Uani 1 1 d .
H22A H 0.6009 0.4268 0.6373 0.051 Uiso 1 1 calc R
C23 C 0.55059(14) 0.30346(9) 0.63025(13) 0.0334(7) Uani 1 1 d .
C24 C 0.49798(16) 0.27953(11) 0.64135(15) 0.0442(8) Uani 1 1 d .
H24A H 0.4766 0.2834 0.6757 0.053 Uiso 1 1 calc R
C25 C 0.47627(17) 0.24999(11) 0.60280(16) 0.0500(9) Uani 1 1 d .
H25A H 0.4396 0.2344 0.6106 0.060 Uiso 1 1 calc R
C26 C 0.50696(18) 0.24323(11) 0.55423(16) 0.0521(9) Uani 1 1 d .
H26A H 0.4922 0.2226 0.5284 0.062 Uiso 1 1 calc R
C27 C 0.55973(19) 0.26638(12) 0.54226(16) 0.0539(10) Uani 1 1 d .
H27A H 0.5813 0.2618 0.5081 0.065 Uiso 1 1 calc R
C28 C 0.58127(16) 0.29657(11) 0.58045(14) 0.0438(8) Uani 1 1 d .
H28A H 0.6174 0.3126 0.5721 0.053 Uiso 1 1 calc R
C29 C 0.63260(16) 0.67046(13) 0.70389(16) 0.0541(10) Uani 1 1 d .
H29A H 0.6699 0.6523 0.7106 0.065 Uiso 1 1 calc R
C30 C 0.57851(15) 0.66126(10) 0.74493(15) 0.0412(8) Uani 1 1 d .
C31 C 0.52881(15) 0.68540(9) 0.73492(13) 0.0363(8) Uani 1 1 d .
C32 C 0.53699(17) 0.71753(11) 0.68653(15) 0.0461(9) Uani 1 1 d .
H32A H 0.4995 0.7357 0.6805 0.055 Uiso 1 1 calc R
C33 C 0.64528(19) 0.71854(14) 0.71044(18) 0.0671(13) Uani 1 1 d .
C34 C 0.7021(2) 0.73752(18) 0.7255(2) 0.100(2) Uani 1 1 d .
H34A H 0.7381 0.7207 0.7311 0.120 Uiso 1 1 calc R
C35 C 0.7039(3) 0.7816(2) 0.7320(3) 0.132(3) Uani 1 1 d .
H35A H 0.7419 0.7949 0.7419 0.158 Uiso 1 1 calc R
C36 C 0.6528(4) 0.80625(18) 0.7246(3) 0.142(3) Uani 1 1 d .
H36A H 0.6549 0.8361 0.7308 0.170 Uiso 1 1 calc R
C37 C 0.5976(3) 0.78758(15) 0.7079(3) 0.112(2) Uani 1 1 d .
H37A H 0.5622 0.8047 0.7009 0.135 Uiso 1 1 calc R
C38 C 0.5946(2) 0.74352(13) 0.70158(19) 0.0671(13) Uani 1 1 d .
C39 C 0.60515(17) 0.66514(13) 0.64604(16) 0.0512(10) Uani 1 1 d .
C40 C 0.6248(2) 0.63759(15) 0.60508(19) 0.0700(13) Uani 1 1 d .
H40A H 0.6600 0.6200 0.6110 0.084 Uiso 1 1 calc R
C41 C 0.5921(2) 0.63579(16) 0.55427(19) 0.0786(14) Uani 1 1 d .
H41A H 0.6057 0.6170 0.5256 0.094 Uiso 1 1 calc R
C42 C 0.5406(2) 0.66087(14) 0.54531(18) 0.0665(12) Uani 1 1 d .
H42A H 0.5186 0.6589 0.5110 0.080 Uiso 1 1 calc R
C43 C 0.52098(17) 0.68873(12) 0.58620(14) 0.0492(9) Uani 1 1 d .
H43A H 0.4859 0.7064 0.5799 0.059 Uiso 1 1 calc R
C44 C 0.55272(16) 0.69089(11) 0.63669(15) 0.0465(9) Uani 1 1 d .
C45 C 0.61948(14) 0.64209(10) 0.85703(14) 0.0386(8) Uani 1 1 d .
C46 C 0.64345(16) 0.68354(12) 0.85864(16) 0.0490(9) Uani 1 1 d .
H46A H 0.6414 0.7010 0.8263 0.059 Uiso 1 1 calc R
C47 C 0.67013(18) 0.69915(15) 0.90705(19) 0.0644(12) Uani 1 1 d .
H47A H 0.6864 0.7273 0.9075 0.077 Uiso 1 1 calc R
C48 C 0.67338(18) 0.67446(16) 0.95457(18) 0.0644(12) Uani 1 1 d .
H48A H 0.6915 0.6854 0.9878 0.077 Uiso 1 1 calc R
C49 C 0.64993(19) 0.63355(16) 0.95335(16) 0.0637(12) Uani 1 1 d .
H49A H 0.6528 0.6162 0.9858 0.076 Uiso 1 1 calc R
C50 C 0.62229(17) 0.61742(12) 0.90547(14) 0.0496(9) Uani 1 1 d .
H50A H 0.6052 0.5895 0.9057 0.060 Uiso 1 1 calc R
C51 C 0.68339(15) 0.56533(10) 0.79226(13) 0.0377(8) Uani 1 1 d .
H51A H 0.6986 0.5785 0.8253 0.045 Uiso 1 1 calc R
C52 C 0.71542(16) 0.53135(11) 0.76930(15) 0.0459(9) Uani 1 1 d .
H52A H 0.7515 0.5208 0.7873 0.055 Uiso 1 1 calc R
C53 C 0.69489(16) 0.51262(11) 0.71974(15) 0.0459(9) Uani 1 1 d .
H53A H 0.7171 0.4896 0.7035 0.055 Uiso 1 1 calc R
C54 C 0.64175(16) 0.52797(11) 0.69442(15) 0.0462(9) Uani 1 1 d .
H54A H 0.6276 0.5156 0.6605 0.055 Uiso 1 1 calc R
C55 C 0.60916(16) 0.56118(11) 0.71823(13) 0.0426(8) Uani 1 1 d .
H55A H 0.5724 0.5711 0.7006 0.051 Uiso 1 1 calc R
C56 C 0.62905(14) 0.58054(10) 0.76767(12) 0.0341(7) Uani 1 1 d .
C57 C 0.85715(14) 0.61844(10) 0.76026(13) 0.0342(7) Uani 1 1 d .
H57A H 0.8265 0.5994 0.7792 0.041 Uiso 1 1 calc R
C58 C 0.92500(14) 0.60527(9) 0.77191(12) 0.0316(7) Uani 1 1 d .
C59 C 0.96641(14) 0.63132(9) 0.74674(13) 0.0332(7) Uani 1 1 d .
C60 C 0.93635(15) 0.66755(10) 0.71232(13) 0.0352(7) Uani 1 1 d .
H60A H 0.9675 0.6865 0.6939 0.042 Uiso 1 1 calc R
C61 C 0.84935(15) 0.61936(10) 0.69711(14) 0.0401(8) Uani 1 1 d .
C62 C 0.80451(17) 0.59870(12) 0.66677(16) 0.0536(10) Uani 1 1 d .
H62A H 0.7749 0.5810 0.6848 0.064 Uiso 1 1 calc R
C63 C 0.8033(2) 0.60423(16) 0.60843(18) 0.0695(12) Uani 1 1 d .
H63A H 0.7727 0.5902 0.5867 0.083 Uiso 1 1 calc R
C64 C 0.8461(2) 0.62969(16) 0.58284(18) 0.0730(13) Uani 1 1 d .
H64A H 0.8447 0.6330 0.5434 0.088 Uiso 1 1 calc R
C65 C 0.89202(18) 0.65105(13) 0.61356(15) 0.0540(10) Uani 1 1 d .
H65A H 0.9217 0.6686 0.5953 0.065 Uiso 1 1 calc R
C66 C 0.89293(15) 0.64596(10) 0.67055(14) 0.0384(8) Uani 1 1 d .
C67 C 0.85218(14) 0.66486(10) 0.77946(13) 0.0339(7) Uani 1 1 d .
C68 C 0.81105(15) 0.68132(11) 0.81829(14) 0.0414(8) Uani 1 1 d .
H68A H 0.7830 0.6633 0.8377 0.050 Uiso 1 1 calc R
C69 C 0.81191(16) 0.72513(12) 0.82811(16) 0.0494(9) Uani 1 1 d .
H69A H 0.7841 0.7369 0.8547 0.059 Uiso 1 1 calc R
C70 C 0.85222(16) 0.75175(11) 0.80015(16) 0.0488(9) Uani 1 1 d .
H70A H 0.8517 0.7815 0.8074 0.059 Uiso 1 1 calc R
C71 C 0.89378(15) 0.73507(10) 0.76124(15) 0.0391(8) Uani 1 1 d .
H71A H 0.9212 0.7532 0.7413 0.047 Uiso 1 1 calc R
C72 C 0.89417(14) 0.69150(10) 0.75226(13) 0.0349(7) Uani 1 1 d .
C73 C 0.90127(16) 0.58399(10) 0.88103(14) 0.0409(8) Uani 1 1 d .
C74 C 0.9308(2) 0.61299(14) 0.91486(17) 0.0662(12) Uani 1 1 d .
H74A H 0.9733 0.6194 0.9086 0.079 Uiso 1 1 calc R
C75 C 0.8992(2) 0.63302(16) 0.95799(19) 0.0815(15) Uani 1 1 d .
H75A H 0.9201 0.6535 0.9804 0.098 Uiso 1 1 calc R
C76 C 0.8385(2) 0.62369(14) 0.96881(18) 0.0730(13) Uani 1 1 d .
H76A H 0.8170 0.6376 0.9984 0.088 Uiso 1 1 calc R
C77 C 0.8092(2) 0.59395(13) 0.93620(17) 0.0613(11) Uani 1 1 d .
H77A H 0.7673 0.5867 0.9437 0.074 Uiso 1 1 calc R
C78 C 0.83995(17) 0.57451(12) 0.89257(15) 0.0498(9) Uani 1 1 d .
H78A H 0.8187 0.5543 0.8700 0.060 Uiso 1 1 calc R
C79 C 0.90022(16) 0.51887(10) 0.79516(15) 0.0415(8) Uani 1 1 d .
C80 C 0.88083(18) 0.48648(11) 0.83182(17) 0.0520(10) Uani 1 1 d .
H80A H 0.8890 0.4889 0.8707 0.062 Uiso 1 1 calc R
C81 C 0.8495(2) 0.45065(12) 0.8112(2) 0.0645(12) Uani 1 1 d .
H81A H 0.8364 0.4289 0.8362 0.077 Uiso 1 1 calc R
C82 C 0.83762(19) 0.44685(12) 0.7550(2) 0.0600(11) Uani 1 1 d .
H82A H 0.8160 0.4227 0.7411 0.072 Uiso 1 1 calc R
C83 C 0.85712(18) 0.47812(12) 0.71918(17) 0.0540(10) Uani 1 1 d .
H83A H 0.8493 0.4753 0.6802 0.065 Uiso 1 1 calc R
C84 C 0.88827(16) 0.51389(11) 0.73882(15) 0.0458(9) Uani 1 1 d .
H84A H 0.9015 0.5352 0.7132 0.055 Uiso 1 1 calc R

loop_
_atom_site_aniso_label
_atom_site_aniso_U_11
_atom_site_aniso_U_22
_atom_site_aniso_U_33
_atom_site_aniso_U_23
_atom_site_aniso_U_13
_atom_site_aniso_U_12
P1 0.0393(5) 0.0325(5) 0.0321(4) 0.0024(4) -0.0021(4) 0.0074(4)
P2 0.0319(5) 0.0360(5) 0.0390(5) 0.0091(4) -0.0010(4) -0.0003(4)
P3 0.0348(5) 0.0379(5) 0.0394(5) 0.0051(4) 0.0023(4) -0.0005(4)
C1 0.0445(19) 0.0330(17) 0.0261(16) -0.0033(13) -0.0007(14) 0.0068(14)
C2 0.0324(17) 0.0316(16) 0.0257(16) 0.0016(13) 0.0002(13) 0.0067(13)
C3 0.0323(17) 0.0314(16) 0.0295(15) 0.0025(13) 0.0053(13) 0.0007(13)
C4 0.0404(19) 0.0357(18) 0.0287(16) -0.0017(14) 0.0019(14) 0.0074(14)
C5 0.0355(18) 0.0396(18) 0.0264(16) 0.0053(14) -0.0076(14) 0.0072(14)
C6 0.052(2) 0.045(2) 0.0229(16) 0.0043(14) -0.0051(15) 0.0084(16)
C7 0.055(2) 0.044(2) 0.040(2) 0.0147(16) -0.0099(17) 0.0032(17)
C8 0.055(2) 0.0362(18) 0.042(2) 0.0040(16) -0.0167(17) 0.0033(17)
C9 0.045(2) 0.042(2) 0.0331(18) -0.0042(15) -0.0100(15) 0.0112(16)
C10 0.0344(17) 0.0328(18) 0.0331(17) -0.0044(14) -0.0059(14) 0.0055(14)
C11 0.0346(18) 0.0338(17) 0.0389(18) -0.0023(15) -0.0097(15) 0.0066(14)
C12 0.035(2) 0.049(2) 0.058(2) 0.0007(18) 0.0009(17) 0.0104(16)
C13 0.033(2) 0.049(2) 0.083(3) 0.003(2) -0.0061(19) 0.0035(17)
C14 0.046(2) 0.041(2) 0.072(3) 0.000(2) -0.020(2) 0.0019(17)
C15 0.056(2) 0.041(2) 0.040(2) 0.0001(16) -0.0168(17) 0.0073(17)
C16 0.0369(18) 0.0357(18) 0.0320(17) 0.0009(14) -0.0069(14) 0.0100(14)
C17 0.0365(18) 0.0398(19) 0.0385(19) -0.0102(15) -0.0031(15) 0.0071(15)
C18 0.046(2) 0.050(2) 0.130(4) -0.005(3) 0.004(3) 0.009(2)
C19 0.038(2) 0.068(3) 0.179(6) -0.022(3) 0.023(3) 0.004(2)
C20 0.046(2) 0.077(3) 0.094(3) -0.023(3) 0.024(2) -0.012(2)
C21 0.055(2) 0.054(2) 0.059(2) -0.0007(19) 0.011(2) -0.009(2)
C22 0.038(2) 0.047(2) 0.042(2) 0.0006(16) 0.0047(16) 0.0038(16)
C23 0.0371(18) 0.0271(16) 0.0360(18) 0.0018(14) -0.0007(14) 0.0070(14)
C24 0.042(2) 0.043(2) 0.048(2) -0.0059(17) 0.0100(16) -0.0042(16)
C25 0.044(2) 0.044(2) 0.062(2) -0.0031(18) 0.0050(19) -0.0058(17)
C26 0.060(2) 0.044(2) 0.052(2) -0.0111(18) -0.007(2) -0.0005(19)
C27 0.066(3) 0.052(2) 0.044(2) -0.0098(18) 0.0121(19) -0.004(2)
C28 0.047(2) 0.046(2) 0.039(2) -0.0031(16) 0.0089(16) -0.0025(17)
C29 0.0316(19) 0.071(3) 0.060(2) 0.037(2) 0.0001(17) -0.0073(18)
C30 0.0346(19) 0.0393(19) 0.050(2) 0.0103(16) -0.0063(16) -0.0093(16)
C31 0.0409(18) 0.0294(16) 0.0386(19) 0.0038(14) -0.0122(14) -0.0040(14)
C32 0.053(2) 0.0342(18) 0.051(2) 0.0099(16) -0.0167(18) -0.0048(16)
C33 0.058(3) 0.072(3) 0.071(3) 0.046(2) -0.025(2) -0.034(2)
C34 0.080(3) 0.113(4) 0.108(4) 0.067(3) -0.044(3) -0.051(3)
C35 0.128(5) 0.100(4) 0.167(6) 0.072(4) -0.079(5) -0.078(4)
C36 0.173(7) 0.066(3) 0.186(7) 0.061(4) -0.120(6) -0.061(4)
C37 0.143(5) 0.055(3) 0.139(5) 0.045(3) -0.086(4) -0.051(3)
C38 0.073(3) 0.053(2) 0.075(3) 0.032(2) -0.041(2) -0.024(2)
C39 0.042(2) 0.062(2) 0.051(2) 0.022(2) 0.0063(18) -0.0048(19)
C40 0.061(3) 0.083(3) 0.066(3) 0.036(3) 0.021(2) 0.019(2)
C41 0.099(4) 0.086(3) 0.051(3) 0.014(2) 0.023(3) 0.023(3)
C42 0.074(3) 0.075(3) 0.051(2) 0.013(2) 0.006(2) 0.008(2)
C43 0.047(2) 0.059(2) 0.041(2) 0.0138(18) 0.0021(17) -0.0004(18)
C44 0.042(2) 0.045(2) 0.053(2) 0.0210(18) -0.0061(17) -0.0073(16)
C45 0.0310(18) 0.0431(19) 0.042(2) -0.0037(16) 0.0052(15) -0.0001(15)
C46 0.039(2) 0.053(2) 0.055(2) -0.0070(18) 0.0125(17) -0.0035(17)
C47 0.046(2) 0.079(3) 0.069(3) -0.032(3) 0.019(2) -0.021(2)
C48 0.044(2) 0.095(3) 0.054(3) -0.033(3) 0.0111(19) -0.007(2)
C49 0.058(3) 0.096(3) 0.037(2) -0.008(2) -0.0017(19) 0.008(2)
C50 0.050(2) 0.058(2) 0.042(2) 0.0004(18) -0.0009(17) 0.0056(18)
C51 0.0378(19) 0.0406(19) 0.0348(18) 0.0005(15) -0.0051(15) 0.0000(15)
C52 0.040(2) 0.046(2) 0.052(2) 0.0007(17) -0.0028(17) 0.0019(16)
C53 0.044(2) 0.047(2) 0.047(2) -0.0063(17) 0.0046(17) 0.0012(17)
C54 0.048(2) 0.052(2) 0.038(2) -0.0052(17) -0.0010(17) -0.0035(18)
C55 0.0390(19) 0.054(2) 0.0352(19) 0.0069(16) -0.0063(15) -0.0028(17)
C56 0.0365(18) 0.0339(17) 0.0318(17) 0.0072(14) 0.0042(14) -0.0070(14)
C57 0.0290(17) 0.0340(17) 0.0396(19) 0.0011(14) 0.0020(14) -0.0045(14)
C58 0.0297(17) 0.0340(17) 0.0310(16) -0.0056(14) 0.0002(14) 0.0019(14)
C59 0.0341(16) 0.0331(17) 0.0324(17) -0.0033(14) 0.0035(14) 0.0031(14)
C60 0.0341(17) 0.0363(17) 0.0351(18) 0.0059(14) 0.0045(14) -0.0016(14)
C61 0.0367(18) 0.0395(19) 0.044(2) -0.0069(16) -0.0014(16) 0.0024(15)
C62 0.040(2) 0.059(2) 0.062(3) -0.010(2) -0.0099(18) -0.0026(18)
C63 0.057(3) 0.098(3) 0.053(3) -0.019(2) -0.013(2) -0.006(2)
C64 0.071(3) 0.107(4) 0.042(2) -0.002(2) -0.013(2) 0.003(3)
C65 0.053(2) 0.068(3) 0.042(2) 0.0102(19) 0.0029(18) 0.009(2)
C66 0.0358(18) 0.0386(18) 0.041(2) -0.0012(15) -0.0008(15) 0.0079(15)
C67 0.0279(17) 0.0370(18) 0.0367(18) -0.0025(14) -0.0029(14) 0.0033(14)
C68 0.0319(18) 0.052(2) 0.0403(19) -0.0078(16) -0.0016(15) 0.0034(16)
C69 0.039(2) 0.056(2) 0.053(2) -0.0172(19) -0.0004(17) 0.0091(18)
C70 0.041(2) 0.038(2) 0.067(3) -0.0174(18) -0.0139(19) 0.0049(17)
C71 0.0316(18) 0.0332(18) 0.053(2) -0.0026(16) -0.0067(16) 0.0019(14)
C72 0.0306(17) 0.0359(18) 0.0381(18) -0.0033(15) -0.0028(14) 0.0009(14)
C73 0.052(2) 0.0359(18) 0.0347(18) 0.0046(15) 0.0012(16) -0.0057(16)
C74 0.069(3) 0.075(3) 0.055(2) -0.010(2) 0.011(2) -0.032(2)
C75 0.092(4) 0.093(3) 0.060(3) -0.028(3) 0.019(3) -0.040(3)
C76 0.094(4) 0.072(3) 0.054(3) -0.015(2) 0.031(2) -0.021(3)
C77 0.058(2) 0.066(3) 0.060(3) -0.004(2) 0.018(2) -0.002(2)
C78 0.048(2) 0.052(2) 0.049(2) -0.0091(18) 0.0103(18) -0.0041(18)
C79 0.0426(19) 0.0354(18) 0.047(2) -0.0016(16) 0.0106(16) 0.0058(15)
C80 0.062(2) 0.038(2) 0.057(2) 0.0032(17) 0.0063(19) -0.0009(18)
C81 0.071(3) 0.038(2) 0.084(3) 0.006(2) 0.014(2) -0.011(2)
C82 0.056(2) 0.042(2) 0.082(3) -0.015(2) 0.012(2) -0.0093(18)
C83 0.061(2) 0.046(2) 0.055(2) -0.0175(19) 0.0052(19) 0.0045(19)
C84 0.048(2) 0.0349(19) 0.055(2) -0.0044(17) 0.0078(18) 0.0056(16)

loop_
_atom_type_symbol
_atom_type_description
_atom_type_scat_dispersion_real
_atom_type_scat_dispersion_imag
_atom_type_scat_source
C C 0.0033 0.0016 'International Tables Vol C Tables 4.2.6.8 and 6.1.1.4'
H H 0.0000 0.0000 'International Tables Vol C Tables 4.2.6.8 and 6.1.1.4'
P P 0.1023 0.0942 'International Tables Vol C Tables 4.2.6.8 and 6.1.1.4'
Cl Cl 0.1484 0.1585 'International Tables Vol C Tables 4.2.6.8 and 6.1.1.4'

loop_
_geom_angle_atom_site_label_1
_geom_angle_atom_site_label_2
_geom_angle_atom_site_label_3
_geom_angle
_geom_angle_site_symmetry_1
_geom_angle_site_symmetry_3
C2 P1 C17 102.75(14) . .
C2 P1 C23 99.19(14) . .
C17 P1 C23 102.27(14) . .
C30 P2 C45 104.63(15) . .
C30 P2 C56 100.95(15) . .
C45 P2 C56 104.25(15) . .
C58 P3 C73 97.10(14) . .
C58 P3 C79 101.02(15) . .
C73 P3 C79 103.58(15) . .
H1A C1 C2 112.7 . .
H1A C1 C5 112.7 . .
H1A C1 C16 112.7 . .
C2 C1 C5 105.6(2) . .
C2 C1 C16 106.1(2) . .
C5 C1 C16 106.5(2) . .
P1 C2 C1 125.4(2) . .
P1 C2 C3 122.1(2) . .
C1 C2 C3 112.6(3) . .
C2 C3 C3 127.5(3) . 4_656
C2 C3 C4 114.1(3) . .
C3 C3 C4 118.3(2) 4_656 .
C3 C4 H4A 113.1 . .
C3 C4 C10 104.9(2) . .
C3 C4 C11 104.4(2) . .
H4A C4 C10 113.1 . .
H4A C4 C11 113.1 . .
C10 C4 C11 107.4(2) . .
C1 C5 C6 127.2(3) . .
C1 C5 C10 112.8(3) . .
C6 C5 C10 119.9(3) . .
C5 C6 H6A 120.4 . .
C5 C6 C7 119.2(3) . .
H6A C6 C7 120.4 . .
C6 C7 H7A 119.4 . .
C6 C7 C8 121.1(3) . .
H7A C7 C8 119.4 . .
C7 C8 H8A 120.1 . .
C7 C8 C9 119.9(3) . .
H8A C8 C9 120.1 . .
C8 C9 H9A 120.5 . .
C8 C9 C10 119.0(3) . .
H9A C9 C10 120.5 . .
C4 C10 C5 112.8(3) . .
C4 C10 C9 126.2(3) . .
C5 C10 C9 120.9(3) . .
C4 C11 C12 126.9(3) . .
C4 C11 C16 112.7(3) . .
C12 C11 C16 120.4(3) . .
C11 C12 H12A 120.6 . .
C11 C12 C13 118.8(3) . .
H12A C12 C13 120.6 . .
C12 C13 H13A 119.5 . .
C12 C13 C14 121.0(3) . .
H13A C13 C14 119.5 . .
C13 C14 H14A 119.7 . .
C13 C14 C15 120.6(3) . .
H14A C14 C15 119.7 . .
C14 C15 H15A 120.9 . .
C14 C15 C16 118.3(3) . .
H15A C15 C16 120.9 . .
C1 C16 C11 112.5(3) . .
C1 C16 C15 126.6(3) . .
C11 C16 C15 120.9(3) . .
P1 C17 C18 118.1(3) . .
P1 C17 C22 124.8(2) . .
C18 C17 C22 117.1(3) . .
C17 C18 H18A 119.4 . .
C17 C18 C19 121.2(4) . .
H18A C18 C19 119.4 . .
C18 C19 H19A 119.6 . .
C18 C19 C20 120.8(4) . .
H19A C19 C20 119.6 . .
C19 C20 H20A 120.5 . .
C19 C20 C21 118.9(4) . .
H20A C20 C21 120.5 . .
C20 C21 H21A 119.9 . .
C20 C21 C22 120.3(4) . .
H21A C21 C22 119.9 . .
C17 C22 C21 121.7(3) . .
C17 C22 H22A 119.1 . .
C21 C22 H22A 119.1 . .
P1 C23 C24 115.8(2) . .
P1 C23 C28 125.9(3) . .
C24 C23 C28 118.3(3) . .
C23 C24 H24A 119.6 . .
C23 C24 C25 120.7(3) . .
H24A C24 C25 119.6 . .
C24 C25 H25A 119.7 . .
C24 C25 C26 120.6(3) . .
H25A C25 C26 119.7 . .
C25 C26 H26A 120.0 . .
C25 C26 C27 120.0(3) . .
H26A C26 C27 120.0 . .
C26 C27 H27A 120.1 . .
C26 C27 C28 119.8(3) . .
H27A C27 C28 120.1 . .
C23 C28 C27 120.7(3) . .
C23 C28 H28A 119.6 . .
C27 C28 H28A 119.6 . .
H29A C29 C30 113.5 . .
H29A C29 C33 113.5 . .
H29A C29 C39 113.5 . .
C30 C29 C33 104.6(3) . .
C30 C29 C39 105.2(3) . .
C33 C29 C39 105.7(3) . .
P2 C30 C29 126.4(2) . .
P2 C30 C31 120.7(3) . .
C29 C30 C31 112.7(3) . .
C30 C31 C31 127.3(3) . 4_656
C30 C31 C32 114.4(3) . .
C31 C31 C32 118.3(3) 4_656 .
C31 C32 H32A 112.8 . .
C31 C32 C38 105.3(3) . .
C31 C32 C44 105.0(3) . .
H32A C32 C38 112.8 . .
H32A C32 C44 112.8 . .
C38 C32 C44 107.5(3) . .
C29 C33 C34 126.4(4) . .
C29 C33 C38 113.8(3) . .
C34 C33 C38 119.7(4) . .
C33 C34 H34A 120.9 . .
C33 C34 C35 118.2(5) . .
H34A C34 C35 120.9 . .
C34 C35 H35A 119.1 . .
C34 C35 C36 121.8(5) . .
H35A C35 C36 119.1 . .
C35 C36 H36A 120.1 . .
C35 C36 C37 119.7(6) . .
H36A C36 C37 120.1 . .
C36 C37 H37A 120.3 . .
C36 C37 C38 119.4(6) . .
H37A C37 C38 120.3 . .
C32 C38 C33 112.5(3) . .
C32 C38 C37 126.4(4) . .
C33 C38 C37 121.1(4) . .
C29 C39 C40 126.8(4) . .
C29 C39 C44 113.4(4) . .
C40 C39 C44 119.7(4) . .
C39 C40 H40A 120.5 . .
C39 C40 C41 119.1(4) . .
H40A C40 C41 120.5 . .
C40 C41 H41A 119.5 . .
C40 C41 C42 121.1(4) . .
H41A C41 C42 119.5 . .
C41 C42 H42A 120.0 . .
C41 C42 C43 120.0(4) . .
H42A C42 C43 120.0 . .
C42 C43 H43A 120.2 . .
C42 C43 C44 119.7(4) . .
H43A C43 C44 120.2 . .
C32 C44 C39 112.1(3) . .
C32 C44 C43 127.4(3) . .
C39 C44 C43 120.4(4) . .
P2 C45 C46 124.3(3) . .
P2 C45 C50 116.8(3) . .
C46 C45 C50 118.5(3) . .
C45 C46 H46A 119.8 . .
C45 C46 C47 120.4(4) . .
H46A C46 C47 119.8 . .
C46 C47 H47A 119.6 . .
C46 C47 C48 120.9(4) . .
H47A C47 C48 119.6 . .
C47 C48 H48A 120.4 . .
C47 C48 C49 119.1(4) . .
H48A C48 C49 120.4 . .
C48 C49 H49A 119.5 . .
C48 C49 C50 121.0(4) . .
H49A C49 C50 119.5 . .
C45 C50 C49 120.1(4) . .
C45 C50 H50A 119.9 . .
C49 C50 H50A 119.9 . .
H51A C51 C52 119.5 . .
H51A C51 C56 119.5 . .
C52 C51 C56 121.1(3) . .
C51 C52 H52A 119.9 . .
C51 C52 C53 120.1(3) . .
H52A C52 C53 119.9 . .
C52 C53 H53A 120.4 . .
C52 C53 C54 119.3(3) . .
H53A C53 C54 120.4 . .
C53 C54 H54A 119.8 . .
C53 C54 C55 120.3(3) . .
H54A C54 C55 119.8 . .
C54 C55 H55A 119.3 . .
C54 C55 C56 121.4(3) . .
H55A C55 C56 119.3 . .
P2 C56 C51 126.0(2) . .
P2 C56 C55 115.9(2) . .
C51 C56 C55 117.8(3) . .
H57A C57 C58 112.7 . .
H57A C57 C61 112.7 . .
H57A C57 C67 112.7 . .
C58 C57 C61 106.8(2) . .
C58 C57 C67 105.5(2) . .
C61 C57 C67 105.8(3) . .
P3 C58 C57 123.5(2) . .
P3 C58 C59 123.4(2) . .
C57 C58 C59 112.6(3) . .
C58 C59 C59 127.6(3) . 4_756
C58 C59 C60 113.8(3) . .
C59 C59 C60 118.3(2) 4_756 .
C59 C60 H60A 112.8 . .
C59 C60 C66 106.2(3) . .
C59 C60 C72 106.3(2) . .
H60A C60 C66 112.8 . .
H60A C60 C72 112.8 . .
C66 C60 C72 105.2(3) . .
C57 C61 C62 126.4(3) . .
C57 C61 C66 112.6(3) . .
C62 C61 C66 120.9(3) . .
C61 C62 H62A 120.7 . .
C61 C62 C63 118.6(4) . .
H62A C62 C63 120.7 . .
C62 C63 H63A 119.8 . .
C62 C63 C64 120.3(4) . .
H63A C63 C64 119.8 . .
C63 C64 H64A 119.2 . .
C63 C64 C65 121.5(4) . .
H64A C64 C65 119.2 . .
C64 C65 H65A 120.9 . .
C64 C65 C66 118.3(4) . .
H65A C65 C66 120.9 . .
C60 C66 C61 112.2(3) . .
C60 C66 C65 127.3(3) . .
C61 C66 C65 120.4(3) . .
C57 C67 C68 126.9(3) . .
C57 C67 C72 112.6(3) . .
C68 C67 C72 120.4(3) . .
C67 C68 H68A 120.9 . .
C67 C68 C69 118.1(3) . .
H68A C68 C69 120.9 . .
C68 C69 H69A 119.2 . .
C68 C69 C70 121.6(3) . .
H69A C69 C70 119.2 . .
C69 C70 H70A 119.9 . .
C69 C70 C71 120.2(3) . .
H70A C70 C71 119.9 . .
C70 C71 H71A 120.7 . .
C70 C71 C72 118.6(3) . .
H71A C71 C72 120.7 . .
C60 C72 C67 112.8(3) . .
C60 C72 C71 126.1(3) . .
C67 C72 C71 121.1(3) . .
P3 C73 C74 115.8(3) . .
P3 C73 C78 126.1(3) . .
C74 C73 C78 118.0(3) . .
C73 C74 H74A 119.7 . .
C73 C74 C75 120.5(4) . .
H74A C74 C75 119.7 . .
C74 C75 H75A 119.5 . .
C74 C75 C76 121.0(4) . .
H75A C75 C76 119.5 . .
C75 C76 H76A 120.6 . .
C75 C76 C77 118.7(4) . .
H76A C76 C77 120.6 . .
C76 C77 H77A 119.7 . .
C76 C77 C78 120.6(4) . .
H77A C77 C78 119.7 . .
C73 C78 C77 121.1(4) . .
C73 C78 H78A 119.4 . .
C77 C78 H78A 119.4 . .
P3 C79 C80 120.5(3) . .
P3 C79 C84 121.2(3) . .
C80 C79 C84 118.1(3) . .
C79 C80 H80A 119.9 . .
C79 C80 C81 120.3(4) . .
H80A C80 C81 119.9 . .
C80 C81 H81A 119.9 . .
C80 C81 C82 120.3(4) . .
H81A C81 C82 119.9 . .
C81 C82 H82A 120.2 . .
C81 C82 C83 119.5(4) . .
H82A C82 C83 120.2 . .
C82 C83 H83A 119.5 . .
C82 C83 C84 121.1(4) . .
H83A C83 C84 119.5 . .
C79 C84 C83 120.7(3) . .
C79 C84 H84A 119.6 . .
C83 C84 H84A 119.6 . .

loop_
_geom_bond_atom_site_label_1
_geom_bond_atom_site_label_2
_geom_bond_distance
_geom_bond_site_symmetry_2
P1 C2 1.820(3) .
P1 C17 1.834(3) .
P1 C23 1.845(3) .
P2 C30 1.816(3) .
P2 C45 1.830(3) .
P2 C56 1.827(3) .
P3 C58 1.811(3) .
P3 C73 1.845(3) .
P3 C79 1.840(4) .
C1 H1A 1.000 .
C1 C2 1.540(4) .
C1 C5 1.524(4) .
C1 C16 1.526(5) .
C2 C3 1.354(4) .
C3 C3 1.460(6) 4_656
C3 C4 1.549(4) .
C4 H4A 1.000 .
C4 C10 1.526(4) .
C4 C11 1.524(4) .
C5 C6 1.382(4) .
C5 C10 1.396(4) .
C6 H6A 0.950 .
C6 C7 1.383(5) .
C7 H7A 0.950 .
C7 C8 1.384(5) .
C8 H8A 0.950 .
C8 C9 1.393(5) .
C9 H9A 0.950 .
C9 C10 1.380(4) .
C11 C12 1.380(5) .
C11 C16 1.405(4) .
C12 H12A 0.950 .
C12 C13 1.397(5) .
C13 H13A 0.950 .
C13 C14 1.376(5) .
C14 H14A 0.950 .
C14 C15 1.408(5) .
C15 H15A 0.950 .
C15 C16 1.383(5) .
C17 C18 1.381(5) .
C17 C22 1.375(5) .
C18 H18A 0.950 .
C18 C19 1.375(6) .
C19 H19A 0.950 .
C19 C20 1.376(7) .
C20 H20A 0.950 .
C20 C21 1.355(6) .
C21 H21A 0.950 .
C21 C22 1.389(5) .
C22 H22A 0.950 .
C23 C24 1.388(5) .
C23 C28 1.379(4) .
C24 H24A 0.950 .
C24 C25 1.388(5) .
C25 H25A 0.950 .
C25 C26 1.354(5) .
C26 H26A 0.950 .
C26 C27 1.382(5) .
C27 H27A 0.950 .
C27 C28 1.395(5) .
C28 H28A 0.950 .
C29 H29A 1.000 .
C29 C30 1.553(5) .
C29 C33 1.541(6) .
C29 C39 1.514(5) .
C30 C31 1.336(4) .
C31 C31 1.439(7) 4_656
C31 C32 1.544(4) .
C32 H32A 1.000 .
C32 C38 1.530(5) .
C32 C44 1.495(5) .
C33 C34 1.411(6) .
C33 C38 1.363(6) .
C34 H34A 0.950 .
C34 C35 1.393(8) .
C35 H35A 0.950 .
C35 C36 1.359(9) .
C36 H36A 0.950 .
C36 C37 1.387(7) .
C37 H37A 0.950 .
C37 C38 1.392(6) .
C39 C40 1.373(6) .
C39 C44 1.409(5) .
C40 H40A 0.950 .
C40 C41 1.406(7) .
C41 H41A 0.950 .
C41 C42 1.380(6) .
C42 H42A 0.950 .
C42 C43 1.378(6) .
C43 H43A 0.950 .
C43 C44 1.390(5) .
C45 C46 1.400(5) .
C45 C50 1.394(5) .
C46 H46A 0.950 .
C46 C47 1.382(5) .
C47 H47A 0.950 .
C47 C48 1.377(6) .
C48 H48A 0.950 .
C48 C49 1.380(6) .
C49 H49A 0.950 .
C49 C50 1.387(5) .
C50 H50A 0.950 .
C51 H51A 0.950 .
C51 C52 1.384(5) .
C51 C56 1.397(4) .
C52 H52A 0.950 .
C52 C53 1.395(5) .
C53 H53A 0.950 .
C53 C54 1.384(5) .
C54 H54A 0.950 .
C54 C55 1.380(5) .
C55 H55A 0.950 .
C55 C56 1.396(5) .
C57 H57A 1.000 .
C57 C58 1.548(4) .
C57 C61 1.519(5) .
C57 C67 1.531(4) .
C58 C59 1.353(4) .
C59 C59 1.460(6) 4_756
C59 C60 1.546(4) .
C60 H60A 1.000 .
C60 C66 1.528(5) .
C60 C72 1.519(4) .
C61 C62 1.373(5) .
C61 C66 1.409(5) .
C62 H62A 0.950 .
C62 C63 1.405(6) .
C63 H63A 0.950 .
C63 C64 1.365(6) .
C64 H64A 0.950 .
C64 C65 1.404(6) .
C65 H65A 0.950 .
C65 C66 1.372(5) .
C67 C68 1.385(4) .
C67 C72 1.394(4) .
C68 H68A 0.950 .
C68 C69 1.394(5) .
C69 H69A 0.950 .
C69 C70 1.379(5) .
C70 H70A 0.950 .
C70 C71 1.395(5) .
C71 H71A 0.950 .
C71 C72 1.383(4) .
C73 C74 1.375(5) .
C73 C78 1.386(5) .
C74 H74A 0.950 .
C74 C75 1.387(6) .
C75 H75A 0.950 .
C75 C76 1.370(6) .
C76 H76A 0.950 .
C76 C77 1.371(6) .
C77 H77A 0.950 .
C77 C78 1.379(5) .
C78 H78A 0.950 .
C79 C80 1.406(5) .
C79 C84 1.380(5) .
C80 H80A 0.950 .
C80 C81 1.402(5) .
C81 H81A 0.950 .
C81 C82 1.372(6) .
C82 H82A 0.950 .
C82 C83 1.368(6) .
C83 H83A 0.950 .
C83 C84 1.390(5) .
C84 H84A 0.950 .

loop_
_geom_torsion_atom_site_label_1
_geom_torsion_atom_site_label_2
_geom_torsion_atom_site_label_3
_geom_torsion_atom_site_label_4
_geom_torsion
_geom_torsion_site_symmetry_1
_geom_torsion_site_symmetry_4
C5 C1 C2 P1 -123.7(3) . .
C5 C1 C2 C3 57.5(3) . .
C16 C1 C2 P1 123.5(3) . .
C16 C1 C2 C3 -55.3(3) . .
C17 P1 C2 C1 74.4(3) . .
C17 P1 C2 C3 -106.9(3) . .
C23 P1 C2 C1 -30.6(3) . .
C23 P1 C2 C3 148.2(3) . .
P1 C2 C3 C3 4.0(4) . 4_656
P1 C2 C3 C4 179.4(2) . .
C1 C2 C3 C3 -177.1(3) . 4_656
C1 C2 C3 C4 -1.7(4) . .
C2 C3 C4 C10 -55.1(3) . .
C2 C3 C4 C11 57.8(3) . .
C3 C3 C4 C10 120.8(3) 4_656 .
C3 C3 C4 C11 -126.4(3) 4_656 .
C2 C1 C5 C6 120.9(3) . .
C2 C1 C5 C10 -55.6(3) . .
C16 C1 C5 C6 -126.7(3) . .
C16 C1 C5 C10 56.9(3) . .
C1 C5 C6 C7 -175.5(3) . .
C10 C5 C6 C7 0.7(5) . .
C5 C6 C7 C8 0.1(5) . .
C6 C7 C8 C9 -1.0(5) . .
C7 C8 C9 C10 1.2(5) . .
C8 C9 C10 C4 176.9(3) . .
C8 C9 C10 C5 -0.5(5) . .
C1 C5 C10 C4 -1.5(4) . .
C1 C5 C10 C9 176.2(3) . .
C6 C5 C10 C4 -178.2(3) . .
C6 C5 C10 C9 -0.5(5) . .
C3 C4 C10 C5 56.3(3) . .
C3 C4 C10 C9 -121.3(3) . .
C11 C4 C10 C5 -54.4(3) . .
C11 C4 C10 C9 128.0(3) . .
C3 C4 C11 C12 122.9(3) . .
C3 C4 C11 C16 -56.4(3) . .
C10 C4 C11 C12 -126.1(3) . .
C10 C4 C11 C16 54.7(3) . .
C4 C11 C12 C13 -179.0(3) . .
C16 C11 C12 C13 0.2(5) . .
C11 C12 C13 C14 0.1(5) . .
C12 C13 C14 C15 0.0(6) . .
C13 C14 C15 C16 -0.5(5) . .
C14 C15 C16 C1 178.3(3) . .
C14 C15 C16 C11 0.8(5) . .
C4 C11 C16 C1 0.8(4) . .
C4 C11 C16 C15 178.7(3) . .
C12 C11 C16 C1 -178.5(3) . .
C12 C11 C16 C15 -0.7(5) . .
C2 C1 C16 C11 55.7(3) . .
C2 C1 C16 C15 -122.0(3) . .
C5 C1 C16 C11 -56.4(3) . .
C5 C1 C16 C15 125.9(3) . .
C2 P1 C17 C18 -175.7(3) . .
C2 P1 C17 C22 6.8(3) . .
C23 P1 C17 C18 -73.2(3) . .
C23 P1 C17 C22 109.3(3) . .
P1 C17 C18 C19 -179.2(4) . .
C22 C17 C18 C19 -1.5(7) . .
C17 C18 C19 C20 1.9(9) . .
C18 C19 C20 C21 -1.5(8) . .
C19 C20 C21 C22 0.9(7) . .
P1 C17 C22 C21 178.4(3) . .
C18 C17 C22 C21 0.9(5) . .
C20 C21 C22 C17 -0.6(6) . .
C2 P1 C23 C24 -70.1(3) . .
C2 P1 C23 C28 110.5(3) . .
C17 P1 C23 C24 -175.4(2) . .
C17 P1 C23 C28 5.2(3) . .
P1 C23 C24 C25 179.4(3) . .
C28 C23 C24 C25 -1.2(5) . .
C23 C24 C25 C26 1.7(5) . .
C24 C25 C26 C27 -1.2(6) . .
C25 C26 C27 C28 0.2(6) . .
P1 C23 C28 C27 179.5(3) . .
C24 C23 C28 C27 0.2(5) . .
C26 C27 C28 C23 0.3(6) . .
C33 C29 C30 P2 -128.5(3) . .
C33 C29 C30 C31 56.6(4) . .
C39 C29 C30 P2 120.4(3) . .
C39 C29 C30 C31 -54.5(4) . .
C45 P2 C30 C29 81.4(3) . .
C45 P2 C30 C31 -104.1(3) . .
C56 P2 C30 C29 -26.6(3) . .
C56 P2 C30 C31 147.9(3) . .
P2 C30 C31 C31 5.3(5) . 4_656
P2 C30 C31 C32 -176.9(2) . .
C29 C30 C31 C31 -179.4(3) . 4_656
C29 C30 C31 C32 -1.7(4) . .
C30 C31 C32 C38 -55.1(4) . .
C30 C31 C32 C44 58.2(4) . .
C31 C31 C32 C38 122.8(4) 4_656 .
C31 C31 C32 C44 -123.9(3) 4_656 .
C30 C29 C33 C34 122.8(5) . .
C30 C29 C33 C38 -55.5(4) . .
C39 C29 C33 C34 -126.4(5) . .
C39 C29 C33 C38 55.2(5) . .
C29 C33 C34 C35 -176.9(5) . .
C38 C33 C34 C35 1.4(8) . .
C33 C34 C35 C36 0.4(10) . .
C34 C35 C36 C37 -2.6(12) . .
C35 C36 C37 C38 3.1(11) . .
C29 C33 C38 C32 -0.6(5) . .
C29 C33 C38 C37 177.6(5) . .
C34 C33 C38 C32 -179.1(4) . .
C34 C33 C38 C37 -0.9(7) . .
C36 C37 C38 C32 176.6(6) . .
C36 C37 C38 C33 -1.3(9) . .
C31 C32 C38 C33 55.8(5) . .
C31 C32 C38 C37 -122.3(5) . .
C44 C32 C38 C33 -55.8(4) . .
C44 C32 C38 C37 126.2(5) . .
C30 C29 C39 C40 -122.0(4) . .
C30 C29 C39 C44 55.5(4) . .
C33 C29 C39 C40 127.7(4) . .
C33 C29 C39 C44 -54.8(4) . .
C29 C39 C40 C41 177.6(4) . .
C44 C39 C40 C41 0.3(6) . .
C39 C40 C41 C42 -0.6(7) . .
C40 C41 C42 C43 1.0(7) . .
C41 C42 C43 C44 -1.0(6) . .
C42 C43 C44 C32 -177.2(3) . .
C42 C43 C44 C39 0.7(5) . .
C29 C39 C44 C32 0.2(4) . .
C29 C39 C44 C43 -178.0(3) . .
C40 C39 C44 C32 177.9(3) . .
C40 C39 C44 C43 -0.3(5) . .
C31 C32 C44 C39 -56.2(4) . .
C31 C32 C44 C43 121.9(4) . .
C38 C32 C44 C39 55.6(4) . .
C38 C32 C44 C43 -126.3(4) . .
C30 P2 C45 C46 4.0(3) . .
C30 P2 C45 C50 176.6(3) . .
C56 P2 C45 C46 109.6(3) . .
C56 P2 C45 C50 -77.8(3) . .
P2 C45 C46 C47 173.6(3) . .
C50 C45 C46 C47 1.0(5) . .
C45 C46 C47 C48 -0.3(6) . .
C46 C47 C48 C49 0.4(6) . .
C47 C48 C49 C50 -1.2(6) . .
C48 C49 C50 C45 1.9(6) . .
P2 C45 C50 C49 -174.9(3) . .
C46 C45 C50 C49 -1.8(5) . .
C56 C51 C52 C53 2.3(5) . .
C51 C52 C53 C54 -1.0(5) . .
C52 C53 C54 C55 -0.6(5) . .
C53 C54 C55 C56 0.9(5) . .
C54 C55 C56 P2 -173.3(3) . .
C54 C55 C56 C51 0.3(5) . .
C52 C51 C56 P2 171.0(3) . .
C52 C51 C56 C55 -1.9(5) . .
C30 P2 C56 C51 120.6(3) . .
C30 P2 C56 C55 -66.3(3) . .
C45 P2 C56 C51 12.3(3) . .
C45 P2 C56 C55 -174.7(2) . .
C61 C57 C58 P3 -131.4(2) . .
C61 C57 C58 C59 56.2(3) . .
C67 C57 C58 P3 116.4(3) . .
C67 C57 C58 C59 -56.0(3) . .
C73 P3 C58 C57 -50.9(3) . .
C73 P3 C58 C59 120.6(3) . .
C79 P3 C58 C57 54.5(3) . .
C79 P3 C58 C59 -134.0(3) . .
P3 C58 C59 C59 0.5(5) . 4_756
P3 C58 C59 C60 -172.8(2) . .
C57 C58 C59 C59 172.9(3) . 4_756
C57 C58 C59 C60 -0.4(4) . .
C58 C59 C60 C66 -55.7(3) . .
C58 C59 C60 C72 56.0(3) . .
C59 C59 C60 C66 130.4(3) 4_756 .
C59 C59 C60 C72 -118.0(3) 4_756 .
C58 C57 C61 C62 127.2(3) . .
C58 C57 C61 C66 -55.2(3) . .
C67 C57 C61 C62 -120.8(4) . .
C67 C57 C61 C66 56.8(3) . .
C57 C61 C62 C63 178.2(3) . .
C66 C61 C62 C63 0.7(5) . .
C61 C62 C63 C64 0.0(6) . .
C62 C63 C64 C65 -0.2(7) . .
C63 C64 C65 C66 -0.3(7) . .
C64 C65 C66 C60 -176.9(3) . .
C64 C65 C66 C61 1.0(5) . .
C57 C61 C66 C60 -0.8(4) . .
C57 C61 C66 C65 -179.0(3) . .
C62 C61 C66 C60 177.0(3) . .
C62 C61 C66 C65 -1.2(5) . .
C59 C60 C66 C61 55.8(3) . .
C59 C60 C66 C65 -126.2(4) . .
C72 C60 C66 C61 -56.7(3) . .
C72 C60 C66 C65 121.4(4) . .
C58 C57 C67 C68 -123.6(3) . .
C58 C57 C67 C72 57.7(3) . .
C61 C57 C67 C68 123.5(3) . .
C61 C57 C67 C72 -55.2(3) . .
C57 C67 C68 C69 -176.9(3) . .
C72 C67 C68 C69 1.6(5) . .
C67 C68 C69 C70 0.2(5) . .
C68 C69 C70 C71 -0.5(5) . .
C69 C70 C71 C72 -1.1(5) . .
C70 C71 C72 C60 -179.2(3) . .
C70 C71 C72 C67 2.9(5) . .
C57 C67 C72 C60 -2.6(4) . .
C57 C67 C72 C71 175.5(3) . .
C68 C67 C72 C60 178.7(3) . .
C68 C67 C72 C71 -3.2(5) . .
C59 C60 C72 C67 -53.7(3) . .
C59 C60 C72 C71 128.3(3) . .
C66 C60 C72 C67 58.7(3) . .
C66 C60 C72 C71 -119.3(3) . .
C58 P3 C73 C74 -88.3(3) . .
C58 P3 C73 C78 87.4(3) . .
C79 P3 C73 C74 168.5(3) . .
C79 P3 C73 C78 -15.8(4) . .
P3 C73 C74 C75 174.1(4) . .
C78 C73 C74 C75 -2.1(6) . .
C73 C74 C75 C76 1.6(8) . .
C74 C75 C76 C77 0.2(8) . .
C75 C76 C77 C78 -1.4(7) . .
C76 C77 C78 C73 0.9(6) . .
P3 C73 C78 C77 -174.9(3) . .
C74 C73 C78 C77 0.8(6) . .
C58 P3 C79 C80 -152.3(3) . .
C58 P3 C79 C84 33.6(3) . .
C73 P3 C79 C80 -52.1(3) . .
C73 P3 C79 C84 133.8(3) . .
P3 C79 C80 C81 -175.3(3) . .
C84 C79 C80 C81 -0.9(5) . .
C79 C80 C81 C82 0.2(6) . .
C80 C81 C82 C83 0.6(6) . .
C81 C82 C83 C84 -0.6(6) . .
P3 C79 C84 C83 175.2(3) . .
C80 C79 C84 C83 0.9(5) . .
C82 C83 C84 C79 -0.2(6) . .
